data_7235370
loop_
_publ_author_name
'Kyprianidou, Eleni J.'
'Lazarides, Theodore'
'Kaziannis, Spyridon'
'Kosmidis, Constantine'
'Itskos, Grigorios'
'Manos, Manolis J.'
'Tasiopoulos, Anastasios J.'

_publ_section_title
;
 Single crystal coordinating solvent exchange as a general method for the
 enhancement of the photoluminescence properties of lanthanide MOFs
;
_journal_issue 15
_journal_name_full 'Journal of Materials Chemistry A'
_journal_page_first 5258
_journal_paper_doi 10.1039/c3ta14489e
_journal_volume 2
_journal_year 2014
_chemical_formula_moiety 'C19 H14 Eu N2 O8, C6 H7 N'
_chemical_formula_sum 'C25 H21 Eu N3 O8'
_chemical_formula_weight 643.42
_space_group_IT_number 15
_space_group_name_Hall '-C 2yc'
_space_group_name_H-M_alt 'C 1 2/c 1'
_symmetry_cell_setting monoclinic
_symmetry_space_group_name_H-M 'C 1 2/c 1'
_atom_sites_solution_hydrogens geom
_atom_sites_solution_primary direct
_atom_sites_solution_secondary difmap
_audit_creation_method SHELXL-97
_cell_angle_alpha 90.00
_cell_angle_beta 95.126(5)
_cell_angle_gamma 90.00
_cell_formula_units_Z 8
_cell_length_a 28.735(2)
_cell_length_b 14.2112(9)
_cell_length_c 14.3322(8)
_cell_measurement_reflns_used 9410
_cell_measurement_temperature 100(2)
_cell_measurement_theta_max 25.0388
_cell_measurement_theta_min 2.8384
_cell_volume 5829.3(6)
_computing_cell_refinement 'CrysAlis RED'
_computing_data_collection 'CrysAlis CCD'
_computing_data_reduction 'CrysAlis RED'
_computing_molecular_graphics
;
 DIAMOND (Brandenburg, 2006)
 MERCURY (Bruno et al. 2002)
;
_computing_publication_material 'WINGX (Farrugia, 1999)'
_computing_structure_refinement 'SHELXL-97 (Sheldrick, 1997)'
_computing_structure_solution 'SHELXL-97 (Sheldrick, 1997)'
_diffrn_ambient_temperature 100(2)
_diffrn_detector_area_resol_mean 10.4223
_diffrn_measured_fraction_theta_full 0.999
_diffrn_measured_fraction_theta_max 0.999
_diffrn_measurement_device_type 'SuperNova, Dual, Cu at zero, Atlas'
_diffrn_measurement_method '\w scans'
_diffrn_radiation_monochromator mirror
_diffrn_radiation_source 'SuperNova (Mo) X-ray Source'
_diffrn_radiation_type MoK\a
_diffrn_radiation_wavelength 0.71073
_diffrn_reflns_av_R_equivalents 0.0711
_diffrn_reflns_av_sigmaI/netI 0.0445
_diffrn_reflns_limit_h_max 34
_diffrn_reflns_limit_h_min -34
_diffrn_reflns_limit_k_max 16
_diffrn_reflns_limit_k_min -16
_diffrn_reflns_limit_l_max 16
_diffrn_reflns_limit_l_min -17
_diffrn_reflns_number 34801
_diffrn_reflns_theta_full 25.00
_diffrn_reflns_theta_max 25.00
_diffrn_reflns_theta_min 2.85
_exptl_absorpt_coefficient_mu 2.198
_exptl_absorpt_correction_T_max 1.00000
_exptl_absorpt_correction_T_min 0.68016
_exptl_absorpt_correction_type multi-scan
_exptl_absorpt_process_details 'Empirical absorption correction (CrysAlis RED, Oxford Diffraction)'
_exptl_crystal_colour colorless
_exptl_crystal_density_diffrn 1.466
_exptl_crystal_density_method 'not measured'
_exptl_crystal_description plate
_exptl_crystal_F_000 2552
_exptl_crystal_size_max 0.13
_exptl_crystal_size_mid 0.11
_exptl_crystal_size_min 0.09
_refine_diff_density_max 2.985
_refine_diff_density_min -1.027
_refine_diff_density_rms 0.198
_refine_ls_extinction_method none
_refine_ls_goodness_of_fit_ref 1.113
_refine_ls_hydrogen_treatment mixed
_refine_ls_matrix_type full
_refine_ls_number_parameters 337
_refine_ls_number_reflns 5113
_refine_ls_number_restraints 143
_refine_ls_restrained_S_all 1.104
_refine_ls_R_factor_all 0.0765
_refine_ls_R_factor_gt 0.0647
_refine_ls_shift/su_max 0.001
_refine_ls_shift/su_mean 0.000
_refine_ls_structure_factor_coef Fsqd
_refine_ls_weighting_details 'calc w=1/[\s^2^(Fo^2^)+(0.1040P)^2^+79.8666P] where P=(Fo^2^+2Fc^2^)/3'
_refine_ls_weighting_scheme calc
_refine_ls_wR_factor_gt 0.1825
_refine_ls_wR_factor_ref 0.1900
_reflns_number_gt 4228
_reflns_number_total 5113
_reflns_threshold_expression >2sigma(I)
_cod_data_source_file c3ta14489e2.cif
_cod_data_source_block UCY-8-2mpy
_cod_depositor_comments
;
The following automatic conversions were performed:

data item '_symmetry_cell_setting' value 'Monoclinic' was changed to
'monoclinic' in accordance with the
/home/saulius/struct/COD-crude-data/automatic-downloads/DataCite-retrospective/RSC/depositions/lib/dictionaries/cif_core.dic
dictionary named 'cif_core.dic' version 2.4.2 last updated on
2011-04-26.

Automatic conversion script
Id: cif_fix_values 6909 2019-04-08 15:41:33Z antanas 
;
_cod_original_cell_volume 5829.2(6)
_cod_original_sg_symbol_H-M 'C 2/c'
_cod_database_code 7235370

loop_
_symmetry_equiv_pos_as_xyz
'x, y, z'
'-x, y, -z+1/2'
'x+1/2, y+1/2, z'
'-x+1/2, y+1/2, -z+1/2'
'-x, -y, -z'
'x, -y, z-1/2'
'-x+1/2, -y+1/2, -z'
'x+1/2, -y+1/2, z-1/2'

loop_
_atom_site_label
_atom_site_type_symbol
_atom_site_fract_x
_atom_site_fract_y
_atom_site_fract_z
_atom_site_U_iso_or_equiv
_atom_site_adp_type
_atom_site_occupancy
_atom_site_symmetry_multiplicity
_atom_site_calc_flag
_atom_site_refinement_flags
Eu1 Eu 0.314776(14) 0.19578(3) 0.52389(3) 0.0278(2) Uani 1 1 d .
C1 C 0.4024(3) 0.2535(7) 0.4698(8) 0.044(2) Uani 1 1 d .
C2 C 0.4461(4) 0.2866(8) 0.4314(8) 0.051(3) Uani 1 1 d .
C3 C 0.4734(5) 0.2235(10) 0.3903(13) 0.088(5) Uani 1 1 d .
H3 H 0.4634 0.1617 0.3808 0.106 Uiso 1 1 calc R
C4 C 0.5164(5) 0.2520(11) 0.3625(13) 0.094(6) Uani 1 1 d .
H4 H 0.5363 0.2073 0.3405 0.113 Uiso 1 1 calc R
C5 C 0.5297(4) 0.3427(8) 0.3668(9) 0.055(3) Uani 1 1 d .
C6 C 0.5023(4) 0.4064(8) 0.4024(8) 0.052(3) Uani 1 1 d .
H6 H 0.5113 0.4692 0.4046 0.063 Uiso 1 1 calc R
C7 C 0.4595(4) 0.3800(8) 0.4371(8) 0.055(3) Uani 1 1 d .
H7 H 0.4408 0.4246 0.4631 0.066 Uiso 1 1 calc R
C8 C 0.5765(4) 0.3709(9) 0.3340(9) 0.060(3) Uani 1 1 d D
H16 H 0.594(4) 0.316(6) 0.354(10) 0.072 Uiso 1 1 d D
C9 C 0.2439(3) 0.1029(6) 0.3922(6) 0.0319(19) Uani 1 1 d .
C10 C 0.2124(3) 0.0388(6) 0.3338(6) 0.034(2) Uani 1 1 d .
C11 C 0.1655(3) 0.0303(7) 0.3495(7) 0.039(2) Uani 1 1 d .
H11 H 0.1527 0.0715 0.3907 0.047 Uiso 1 1 calc R
C12 C 0.1377(3) -0.0376(6) 0.3055(7) 0.037(2) Uani 1 1 d .
C13 C 0.1558(3) -0.0920(7) 0.2360(7) 0.041(2) Uani 1 1 d .
H13 H 0.1368 -0.1354 0.2024 0.050 Uiso 1 1 calc R
C14 C 0.2023(3) -0.0817(6) 0.2166(6) 0.0338(19) Uani 1 1 d .
C15 C 0.2305(3) -0.0171(6) 0.2667(6) 0.034(2) Uani 1 1 d .
H15 H 0.2617 -0.0112 0.2553 0.041 Uiso 1 1 calc R
C16 C 0.2219(3) -0.1450(7) 0.1454(7) 0.039(2) Uani 1 1 d .
C17 C 0.3442(12) 0.007(2) 0.6491(17) 0.183(7) Uani 1 1 d DU
C18 C 0.3660(13) -0.156(2) 0.572(2) 0.213(8) Uani 1 1 d DU
H18A H 0.3565 -0.1279 0.5128 0.320 Uiso 1 1 calc R
H18B H 0.3501 -0.2155 0.5770 0.320 Uiso 1 1 calc R
H18C H 0.3991 -0.1670 0.5773 0.320 Uiso 1 1 calc R
C19 C 0.3626(12) -0.124(2) 0.746(2) 0.196(8) Uani 1 1 d DU
H19A H 0.3690 -0.1901 0.7475 0.294 Uiso 1 1 calc R
H19B H 0.3356 -0.1110 0.7785 0.294 Uiso 1 1 calc R
H19C H 0.3890 -0.0904 0.7751 0.294 Uiso 1 1 calc R
C20 C 0.1557(9) -0.1468(19) 0.6068(19) 0.158(4) Uani 1 1 d DU
C21 C 0.1844(9) -0.1002(19) 0.5499(19) 0.159(4) Uani 1 1 d DU
H21 H 0.1711 -0.0554 0.5084 0.191 Uiso 1 1 calc R
C22 C 0.2322(9) -0.1164(18) 0.551(2) 0.160(4) Uani 1 1 d DU
H22 H 0.2481 -0.0834 0.5079 0.192 Uiso 1 1 calc R
C23 C 0.2588(10) -0.1776(17) 0.6115(19) 0.159(4) Uani 1 1 d DU
H23 H 0.2910 -0.1863 0.6198 0.191 Uiso 1 1 calc R
C24 C 0.2233(9) -0.222(2) 0.655(2) 0.158(4) Uani 1 1 d DU
H24 H 0.2353 -0.2726 0.6904 0.190 Uiso 1 1 calc R
C25 C 0.1060(9) -0.1311(19) 0.6192(19) 0.162(5) Uani 1 1 d DU
H25A H 0.0963 -0.1739 0.6655 0.243 Uiso 1 1 calc R
H25B H 0.0877 -0.1417 0.5608 0.243 Uiso 1 1 calc R
H25C H 0.1016 -0.0675 0.6393 0.243 Uiso 1 1 calc R
N1 N 0.5918(3) 0.4498(6) 0.3331(6) 0.048(2) Uani 1 1 d .
N2 N 0.3539(10) -0.0933(19) 0.6486(19) 0.192(7) Uani 1 1 d DU
N3 N 0.1768(8) -0.2135(15) 0.6631(17) 0.158(4) Uani 1 1 d DU
O1 O 0.3815(2) 0.3080(5) 0.5219(5) 0.0500(19) Uani 1 1 d .
O2 O 0.3876(2) 0.1737(5) 0.4508(6) 0.0520(19) Uani 1 1 d .
O3 O 0.2871(2) 0.0851(4) 0.4029(5) 0.0407(15) Uani 1 1 d .
O4 O 0.2730(2) 0.3279(4) 0.5660(4) 0.0382(15) Uani 1 1 d .
O5 O 0.2623(2) 0.1269(5) 0.6238(5) 0.0435(16) Uani 1 1 d .
O6 O 0.3042(2) 0.2899(4) 0.3879(5) 0.0373(15) Uani 1 1 d .
O7 O 0.3463(4) 0.0392(8) 0.5686(11) 0.110(4) Uani 1 1 d DU
O8 O 0.3530(4) 0.2119(8) 0.6803(7) 0.087(3) Uani 1 1 d .

loop_
_atom_site_aniso_label
_atom_site_aniso_U_11
_atom_site_aniso_U_22
_atom_site_aniso_U_33
_atom_site_aniso_U_23
_atom_site_aniso_U_13
_atom_site_aniso_U_12
Eu1 0.0218(3) 0.0313(3) 0.0313(3) 0.00149(18) 0.00744(17) -0.00045(17)
C1 0.028(5) 0.049(6) 0.054(6) 0.006(5) 0.008(4) 0.001(4)
C2 0.034(6) 0.065(7) 0.056(7) 0.000(5) 0.017(5) -0.010(5)
C3 0.072(9) 0.058(7) 0.144(15) -0.028(9) 0.063(10) -0.016(7)
C4 0.064(9) 0.075(9) 0.157(16) -0.019(10) 0.078(10) -0.013(7)
C5 0.044(6) 0.059(7) 0.065(7) -0.025(6) 0.021(5) -0.015(5)
C6 0.046(6) 0.054(6) 0.059(7) -0.006(5) 0.015(5) -0.009(5)
C7 0.036(6) 0.065(7) 0.066(7) -0.009(6) 0.016(5) -0.009(5)
C8 0.053(7) 0.066(8) 0.065(8) -0.017(6) 0.021(6) -0.010(6)
C9 0.029(5) 0.031(5) 0.038(5) -0.002(4) 0.009(4) 0.000(4)
C10 0.039(5) 0.027(4) 0.037(5) -0.003(4) 0.009(4) -0.003(4)
C11 0.029(5) 0.048(5) 0.041(5) -0.012(4) 0.013(4) 0.002(4)
C12 0.030(5) 0.040(5) 0.044(5) -0.009(4) 0.018(4) -0.005(4)
C13 0.033(5) 0.044(5) 0.049(6) -0.009(5) 0.016(4) -0.012(4)
C14 0.026(4) 0.035(4) 0.042(5) -0.007(4) 0.009(4) 0.002(4)
C15 0.028(4) 0.035(5) 0.041(5) -0.004(4) 0.009(4) -0.003(4)
C16 0.039(5) 0.036(5) 0.046(6) -0.005(4) 0.014(4) -0.005(4)
C17 0.183(9) 0.185(8) 0.180(8) 0.008(4) 0.017(5) -0.002(5)
C18 0.217(10) 0.212(9) 0.211(9) -0.007(5) 0.021(5) 0.006(5)
C19 0.197(9) 0.197(9) 0.194(8) 0.009(5) 0.017(5) -0.001(5)
C20 0.161(5) 0.157(5) 0.156(5) 0.000(3) 0.012(3) 0.001(3)
C21 0.163(5) 0.158(5) 0.157(5) 0.001(3) 0.012(3) 0.000(3)
C22 0.163(5) 0.159(5) 0.158(5) 0.000(3) 0.014(3) -0.001(3)
C23 0.162(5) 0.158(5) 0.158(5) 0.000(3) 0.015(3) 0.001(3)
C24 0.161(5) 0.156(5) 0.157(5) 0.000(3) 0.014(3) 0.001(3)
C25 0.162(5) 0.163(6) 0.160(6) -0.001(4) 0.013(4) 0.002(4)
N1 0.040(5) 0.054(5) 0.053(5) -0.016(4) 0.014(4) -0.017(4)
N2 0.199(8) 0.187(7) 0.192(7) 0.010(4) 0.017(5) 0.003(5)
N3 0.161(5) 0.156(5) 0.156(5) 0.000(3) 0.013(3) 0.001(3)
O1 0.032(4) 0.064(5) 0.057(5) -0.025(4) 0.017(3) -0.010(3)
O2 0.030(4) 0.045(4) 0.085(6) -0.003(4) 0.028(4) -0.005(3)
O3 0.038(4) 0.034(3) 0.050(4) -0.006(3) 0.007(3) -0.001(3)
O4 0.039(4) 0.042(3) 0.035(3) -0.012(3) 0.012(3) -0.009(3)
O5 0.036(4) 0.047(4) 0.051(4) 0.022(3) 0.021(3) 0.008(3)
O6 0.034(4) 0.036(3) 0.043(4) 0.009(3) 0.012(3) 0.005(3)
O7 0.074(7) 0.106(7) 0.158(10) -0.013(7) 0.058(7) 0.025(6)
O8 0.073(7) 0.128(9) 0.055(6) 0.004(5) -0.022(5) -0.014(6)

loop_
_atom_type_symbol
_atom_type_description
_atom_type_scat_dispersion_real
_atom_type_scat_dispersion_imag
_atom_type_scat_source
C C 0.0033 0.0016 'International Tables Vol C Tables 4.2.6.8 and 6.1.1.4'
H H 0.0000 0.0000 'International Tables Vol C Tables 4.2.6.8 and 6.1.1.4'
N N 0.0061 0.0033 'International Tables Vol C Tables 4.2.6.8 and 6.1.1.4'
O O 0.0106 0.0060 'International Tables Vol C Tables 4.2.6.8 and 6.1.1.4'
Eu Eu -0.1578 3.6682 'International Tables Vol C Tables 4.2.6.8 and 6.1.1.4'

loop_
_geom_angle_atom_site_label_1
_geom_angle_atom_site_label_2
_geom_angle_atom_site_label_3
_geom_angle
_geom_angle_site_symmetry_1
_geom_angle_site_symmetry_3
O4 Eu1 O6 74.1(2) . .
O4 Eu1 O5 78.9(2) . .
O6 Eu1 O5 133.4(2) . .
O4 Eu1 O8 83.5(3) . .
O6 Eu1 O8 136.6(3) . .
O5 Eu1 O8 75.0(3) . .
O4 Eu1 O3 124.3(2) . .
O6 Eu1 O3 76.5(2) . .
O5 Eu1 O3 88.8(2) . .
O8 Eu1 O3 144.9(3) . .
O4 Eu1 O2 133.9(2) . .
O6 Eu1 O2 76.8(2) . .
O5 Eu1 O2 144.9(2) . .
O8 Eu1 O2 94.2(3) . .
O3 Eu1 O2 81.3(2) . .
O4 Eu1 O7 147.5(3) . .
O6 Eu1 O7 138.0(3) . .
O5 Eu1 O7 73.2(3) . .
O8 Eu1 O7 73.7(4) . .
O3 Eu1 O7 71.9(4) . .
O2 Eu1 O7 71.8(3) . .
O4 Eu1 O1 84.4(2) . .
O6 Eu1 O1 70.8(3) . .
O5 Eu1 O1 143.0(2) . .
O8 Eu1 O1 70.4(3) . .
O3 Eu1 O1 127.6(2) . .
O2 Eu1 O1 52.3(2) . .
O7 Eu1 O1 108.4(3) . .
O4 Eu1 O4 75.4(2) . 7_556
O6 Eu1 O4 68.7(2) . 7_556
O5 Eu1 O4 68.1(2) . 7_556
O8 Eu1 O4 140.2(3) . 7_556
O3 Eu1 O4 49.9(2) . 7_556
O2 Eu1 O4 124.7(2) . 7_556
O7 Eu1 O4 108.2(3) . 7_556
O1 Eu1 O4 138.3(2) . 7_556
O4 Eu1 C1 109.2(3) . .
O6 Eu1 C1 70.2(3) . .
O5 Eu1 C1 156.0(3) . .
O8 Eu1 C1 83.4(3) . .
O3 Eu1 C1 103.6(3) . .
O2 Eu1 C1 25.8(3) . .
O7 Eu1 C1 91.0(3) . .
O1 Eu1 C1 26.6(3) . .
O4 Eu1 C1 135.3(3) 7_556 .
O4 Eu1 C9 100.5(2) . .
O6 Eu1 C9 72.3(2) . .
O5 Eu1 C9 76.3(2) . .
O8 Eu1 C9 149.7(3) . .
O3 Eu1 C9 24.7(2) . .
O2 Eu1 C9 103.7(3) . .
O7 Eu1 C9 88.8(4) . .
O1 Eu1 C9 139.7(2) . .
O4 Eu1 C9 25.3(2) 7_556 .
C1 Eu1 C9 122.3(3) . .
O4 Eu1 Eu1 41.28(16) . 7_556
O6 Eu1 Eu1 66.03(15) . 7_556
O5 Eu1 Eu1 68.53(15) . 7_556
O8 Eu1 Eu1 117.3(3) . 7_556
O3 Eu1 Eu1 83.56(15) . 7_556
O2 Eu1 Eu1 142.2(2) . 7_556
O7 Eu1 Eu1 134.5(3) . 7_556
O1 Eu1 Eu1 116.90(18) . 7_556
O4 Eu1 Eu1 34.13(13) 7_556 7_556
C1 Eu1 Eu1 132.5(2) . 7_556
C9 Eu1 Eu1 59.31(16) . 7_556
O2 C1 O1 121.5(9) . .
O2 C1 C2 119.5(9) . .
O1 C1 C2 119.0(9) . .
O2 C1 Eu1 59.7(5) . .
O1 C1 Eu1 62.2(5) . .
C2 C1 Eu1 174.0(8) . .
C3 C2 C7 119.3(10) . .
C3 C2 C1 119.3(10) . .
C7 C2 C1 121.4(10) . .
C2 C3 C4 119.6(12) . .
C2 C3 H3 120.2 . .
C4 C3 H3 120.2 . .
C5 C4 C3 121.5(12) . .
C5 C4 H4 119.2 . .
C3 C4 H4 119.2 . .
C6 C5 C4 119.5(10) . .
C6 C5 C8 120.7(10) . .
C4 C5 C8 119.7(11) . .
C5 C6 C7 121.1(11) . .
C5 C6 H6 119.5 . .
C7 C6 H6 119.5 . .
C2 C7 C6 118.7(10) . .
C2 C7 H7 120.7 . .
C6 C7 H7 120.7 . .
N1 C8 C5 125.7(11) . .
N1 C8 H16 125(9) . .
C5 C8 H16 99(9) . .
O3 C9 O4 120.7(8) . 7_556
O3 C9 C10 119.2(8) . .
O4 C9 C10 120.1(8) 7_556 .
O3 C9 Eu1 53.1(4) . .
O4 C9 Eu1 67.9(5) 7_556 .
C10 C9 Eu1 168.7(6) . .
C15 C10 C11 119.4(8) . .
C15 C10 C9 119.7(8) . .
C11 C10 C9 120.8(8) . .
C12 C11 C10 121.4(8) . .
C12 C11 H11 119.3 . .
C10 C11 H11 119.3 . .
C11 C12 C13 118.5(8) . .
C11 C12 N1 118.5(8) . 3_445
C13 C12 N1 122.9(8) . 3_445
C12 C13 C14 120.6(9) . .
C12 C13 H13 119.7 . .
C14 C13 H13 119.7 . .
C15 C14 C13 119.5(8) . .
C15 C14 C16 120.8(8) . .
C13 C14 C16 119.6(8) . .
C14 C15 C10 120.3(8) . .
C14 C15 H15 119.9 . .
C10 C15 H15 119.9 . .
O5 C16 O6 126.1(9) 6 4_545
O5 C16 C14 117.0(8) 6 .
O6 C16 C14 116.9(8) 4_545 .
O7 C17 N2 109(2) . .
N2 C18 H18A 109.5 . .
N2 C18 H18B 109.5 . .
H18A C18 H18B 109.5 . .
N2 C18 H18C 109.5 . .
H18A C18 H18C 109.5 . .
H18B C18 H18C 109.5 . .
N2 C19 H19A 109.5 . .
N2 C19 H19B 109.5 . .
H19A C19 H19B 109.5 . .
N2 C19 H19C 109.5 . .
H19A C19 H19C 109.5 . .
H19B C19 H19C 109.5 . .
N3 C20 C21 116(2) . .
N3 C20 C25 115(2) . .
C21 C20 C25 129(2) . .
C20 C21 C22 124(3) . .
C20 C21 H21 118.2 . .
C22 C21 H21 118.2 . .
C21 C22 C23 126(3) . .
C21 C22 H22 116.8 . .
C23 C22 H22 116.8 . .
C24 C23 C22 100(3) . .
C24 C23 H23 130.0 . .
C22 C23 H23 130.0 . .
N3 C24 C23 140(3) . .
N3 C24 H24 110.0 . .
C23 C24 H24 110.0 . .
C20 C25 H25A 109.5 . .
C20 C25 H25B 109.5 . .
H25A C25 H25B 109.5 . .
C20 C25 H25C 109.5 . .
H25A C25 H25C 109.5 . .
H25B C25 H25C 109.5 . .
C8 N1 C12 117.9(10) . 3
C17 N2 C19 108(2) . .
C17 N2 C18 131(3) . .
C19 N2 C18 120(3) . .
C20 N3 C24 114(2) . .
C1 O1 Eu1 91.2(6) . .
C1 O2 Eu1 94.5(6) . .
C9 O3 Eu1 102.3(5) . .
C9 O4 Eu1 166.0(6) 7_556 .
C9 O4 Eu1 86.8(5) 7_556 7_556
Eu1 O4 Eu1 104.6(2) . 7_556
C16 O5 Eu1 135.6(6) 6_556 .
C16 O6 Eu1 139.4(6) 4 .
C17 O7 Eu1 121.5(16) . .

loop_
_geom_bond_atom_site_label_1
_geom_bond_atom_site_label_2
_geom_bond_distance
_geom_bond_site_symmetry_2
Eu1 O4 2.337(6) .
Eu1 O6 2.361(6) .
Eu1 O5 2.381(6) .
Eu1 O8 2.418(9) .
Eu1 O3 2.422(6) .
Eu1 O2 2.444(7) .
Eu1 O7 2.466(12) .
Eu1 O1 2.495(7) .
Eu1 O4 2.748(7) 7_556
Eu1 C1 2.821(10) .
Eu1 C9 2.961(9) .
Eu1 Eu1 4.0306(8) 7_556
C1 O2 1.231(12) .
C1 O1 1.264(12) .
C1 C2 1.491(14) .
C2 C3 1.361(17) .
C2 C7 1.382(15) .
C3 C4 1.391(17) .
C3 H3 0.9300 .
C4 C5 1.345(19) .
C4 H4 0.9300 .
C5 C6 1.331(15) .
C5 C8 1.517(16) .
C6 C7 1.417(15) .
C6 H6 0.9300 .
C7 H7 0.9300 .
C8 N1 1.206(14) .
C8 H16 0.95(2) .
C9 O3 1.264(11) .
C9 O4 1.270(10) 7_556
C9 C10 1.488(12) .
C10 C15 1.384(12) .
C10 C11 1.391(13) .
C11 C12 1.370(13) .
C11 H11 0.9300 .
C12 C13 1.397(13) .
C12 N1 1.420(12) 3_445
C13 C14 1.398(12) .
C13 H13 0.9300 .
C14 C15 1.381(12) .
C14 C16 1.506(13) .
C15 H15 0.9300 .
C16 O5 1.254(11) 6
C16 O6 1.257(11) 4_545
C17 O7 1.247(17) .
C17 N2 1.455(18) .
C18 N2 1.480(18) .
C18 H18A 0.9600 .
C18 H18B 0.9600 .
C18 H18C 0.9600 .
C19 N2 1.459(18) .
C19 H19A 0.9600 .
C19 H19B 0.9600 .
C19 H19C 0.9600 .
C20 N3 1.352(17) .
C20 C21 1.380(18) .
C20 C25 1.473(18) .
C21 C22 1.390(18) .
C21 H21 0.9300 .
C22 C23 1.404(18) .
C22 H22 0.9300 .
C23 C24 1.393(18) .
C23 H23 0.9300 .
C24 N3 1.358(17) .
C24 H24 0.9300 .
C25 H25A 0.9600 .
C25 H25B 0.9600 .
C25 H25C 0.9600 .
N1 C12 1.420(12) 3
O4 C9 1.270(10) 7_556
O4 Eu1 2.748(7) 7_556
O5 C16 1.254(11) 6_556
O6 C16 1.257(11) 4

loop_
_platon_squeeze_void_nr
_platon_squeeze_void_average_x
_platon_squeeze_void_average_y
_platon_squeeze_void_average_z
_platon_squeeze_void_volume
_platon_squeeze_void_count_electrons
_platon_squeeze_void_content
1 0.500 0.000 0.431 680 102 ' '
2 0.000 0.500 0.245 680 102 ' '
